data_4114432
loop_
_publ_author_name
'Felicia L. Taw'
'Brian L. Scott'
'Jaqueline L. Kiplinger'

_publ_section_title
;
 Early Transition-Metal Perfluoroalkyl Complexes
;
_journal_name_full 'Journal of the American Chemical Society'
_journal_page_first 14712
_journal_page_last 14713
_journal_paper_doi 10.1021/ja038527+
_journal_volume 125
_journal_year 2003
_chemical_formula_sum 'C12 H10 F6 O3 S Ti'
_chemical_formula_weight 396.16
_chemical_name_systematic
; 
 ? 
;
_space_group_IT_number 62
_symmetry_cell_setting orthorhombic
_symmetry_space_group_name_Hall '-P 2ac 2n'
_symmetry_space_group_name_H-M 'P n m a'
_atom_sites_solution_hydrogens geom
_atom_sites_solution_primary direct
_atom_sites_solution_secondary difmap
_audit_creation_method SHELXL-97
_cell_angle_alpha 90.00
_cell_angle_beta 90.00
_cell_angle_gamma 90.00
_cell_formula_units_Z 4
_cell_length_a 13.816(7)
_cell_length_b 11.634(6)
_cell_length_c 8.886(4)
_cell_measurement_temperature 203(2)
_cell_volume 1428.3(12)
_computing_cell_refinement 'Bruker SAINT (v. 5.00, Bruker 1998)'
_computing_data_collection 'Siemens SMART (v. 4.202, Siemens 1996)'
_computing_data_reduction 'Bruker SAINT (v. 5.00, Bruker 1998)'
_computing_molecular_graphics 'Bruker AXS SHEXTL (v. 5.10)'
_computing_publication_material 'SHELXL-97 (Sheldrick, 1997)'
_computing_structure_refinement 'SHELXL-97 (Sheldrick, 1997)'
_computing_structure_solution 'SHELXS-97 (Sheldrick, 1990)'
_diffrn_ambient_temperature 203(2)
_diffrn_measured_fraction_theta_full 0.967
_diffrn_measured_fraction_theta_max 0.967
_diffrn_measurement_device_type 'Bruker P4/CCD'
_diffrn_measurement_method '\f scans'
_diffrn_radiation_monochromator graphite
_diffrn_radiation_source 'fine-focus sealed tube'
_diffrn_radiation_type MoK\a
_diffrn_radiation_wavelength 0.71073
_diffrn_reflns_av_R_equivalents 0.0320
_diffrn_reflns_av_sigmaI/netI 0.0160
_diffrn_reflns_limit_h_max 16
_diffrn_reflns_limit_h_min -16
_diffrn_reflns_limit_k_max 14
_diffrn_reflns_limit_k_min -13
_diffrn_reflns_limit_l_max 9
_diffrn_reflns_limit_l_min -9
_diffrn_reflns_number 8183
_diffrn_reflns_theta_full 25.33
_diffrn_reflns_theta_max 25.33
_diffrn_reflns_theta_min 2.73
_diffrn_standards_decay_% '< 2%'
_exptl_absorpt_coefficient_mu 0.824
_exptl_absorpt_correction_T_max 0.9221
_exptl_absorpt_correction_T_min 0.8021
_exptl_absorpt_correction_type empirical
_exptl_absorpt_process_details 'SADABS (Sheldrick, 1996) '
_exptl_crystal_colour orange
_exptl_crystal_density_diffrn 1.842
_exptl_crystal_description irregular
_exptl_crystal_F_000 792
_exptl_crystal_size_max 0.28
_exptl_crystal_size_mid 0.12
_exptl_crystal_size_min 0.10
_refine_diff_density_max 0.566
_refine_diff_density_min -0.379
_refine_diff_density_rms 0.073
_refine_ls_extinction_method none
_refine_ls_goodness_of_fit_ref 2.050
_refine_ls_hydrogen_treatment mixed
_refine_ls_matrix_type full
_refine_ls_number_parameters 115
_refine_ls_number_reflns 1327
_refine_ls_number_restraints 0
_refine_ls_restrained_S_all 2.050
_refine_ls_R_factor_all 0.0648
_refine_ls_R_factor_gt 0.0610
_refine_ls_shift/su_max 0.000
_refine_ls_shift/su_mean 0.000
_refine_ls_structure_factor_coef Fsqd
_refine_ls_weighting_details 'calc w=1/[\s^2^(Fo^2^)+(0.0496P)^2^+0.0000P] where P=(Fo^2^+2Fc^2^)/3'
_refine_ls_weighting_scheme calc
_refine_ls_wR_factor_gt 0.1369
_refine_ls_wR_factor_ref 0.1380
_reflns_number_gt 1254
_reflns_number_total 1327
_reflns_threshold_expression >2sigma(I)
_cod_data_source_file ja0385272Bsi20030915_044851.cif
_cod_data_source_block ccd750a
_cod_database_code 4114432

loop_
_symmetry_equiv_pos_as_xyz
'x, y, z'
'-x+1/2, -y, z+1/2'
'-x, y+1/2, -z'
'x+1/2, -y+1/2, -z+1/2'
'-x, -y, -z'
'x-1/2, y, -z-1/2'
'x, -y-1/2, z'
'-x-1/2, y-1/2, z-1/2'

loop_
_atom_site_label
_atom_site_type_symbol
_atom_site_fract_x
_atom_site_fract_y
_atom_site_fract_z
_atom_site_U_iso_or_equiv
_atom_site_adp_type
_atom_site_occupancy
_atom_site_symmetry_multiplicity
_atom_site_calc_flag
_atom_site_refinement_flags
Ti1 Ti 0.90129(5) 0.2500 0.26200(8) 0.0250(3) Uani 1 2 d S
S2 S 0.83185(10) 0.2500 0.62967(16) 0.0555(5) Uani 1 2 d S
O1 O 0.8502(2) 0.2500 0.4708(4) 0.0451(9) Uani 1 2 d S
O2 O 0.8578(3) 0.3543(6) 0.6962(7) 0.149(3) Uani 1 1 d .
F1 F 1.1254(2) 0.2500 0.2586(4) 0.0543(9) Uani 1 2 d S
F2 F 1.06938(16) 0.34151(19) 0.4487(3) 0.0555(7) Uani 1 1 d .
F3 F 0.6697(3) 0.2500 0.7738(5) 0.0974(17) Uani 1 2 d S
F4 F 0.66513(18) 0.3405(2) 0.5645(3) 0.0622(7) Uani 1 1 d .
C1 C 1.0498(3) 0.2500 0.3580(6) 0.0377(11) Uani 1 2 d S
C2 C 0.8222(3) 0.3773(3) 0.0980(5) 0.0442(9) Uani 1 1 d .
H2 H 0.7728 0.3509 0.0360 0.053 Uiso 1 1 calc R
C3 C 0.9206(3) 0.3791(3) 0.0617(5) 0.0459(9) Uani 1 1 d .
H3 H 0.9480 0.3540 -0.0281 0.055 Uiso 1 1 calc R
C4 C 0.9700(3) 0.4252(3) 0.1838(5) 0.0472(10) Uani 1 1 d .
H4 H 1.0364 0.4369 0.1899 0.057 Uiso 1 1 calc R
C5 C 0.9023(3) 0.4510(3) 0.2960(5) 0.0491(10) Uani 1 1 d .
H5 H 0.9155 0.4823 0.3900 0.059 Uiso 1 1 calc R
C6 C 0.8108(3) 0.4210(3) 0.2403(5) 0.0462(10) Uani 1 1 d .
H6 H 0.7523 0.4292 0.2911 0.055 Uiso 1 1 calc R
C7 C 0.7006(4) 0.2500 0.6337(6) 0.0468(13) Uani 1 2 d S

loop_
_atom_site_aniso_label
_atom_site_aniso_U_11
_atom_site_aniso_U_22
_atom_site_aniso_U_33
_atom_site_aniso_U_23
_atom_site_aniso_U_13
_atom_site_aniso_U_12
Ti1 0.0311(5) 0.0250(4) 0.0188(5) 0.000 -0.0007(3) 0.000
S2 0.0486(8) 0.0958(12) 0.0221(8) 0.000 -0.0003(5) 0.000
O1 0.048(2) 0.067(2) 0.020(2) 0.000 0.0058(15) 0.000
O2 0.078(3) 0.226(6) 0.144(5) -0.140(5) 0.022(3) -0.050(3)
F1 0.0334(14) 0.074(2) 0.056(2) 0.000 -0.0007(13) 0.000
F2 0.0603(14) 0.0523(14) 0.0539(16) -0.0135(11) -0.0250(12) -0.0007(10)
F3 0.080(3) 0.171(5) 0.041(3) 0.000 0.0268(19) 0.000
F4 0.0645(15) 0.0480(14) 0.0742(19) -0.0019(13) 0.0090(13) 0.0100(11)
C1 0.040(3) 0.039(3) 0.034(3) 0.000 -0.007(2) 0.000
C2 0.046(2) 0.0374(19) 0.049(3) 0.0146(18) -0.0142(16) -0.0011(16)
C3 0.060(2) 0.043(2) 0.034(2) 0.0162(17) 0.0033(17) 0.0008(17)
C4 0.0433(19) 0.0342(19) 0.064(3) 0.0210(18) -0.0096(19) -0.0103(16)
C5 0.072(3) 0.0241(17) 0.051(2) -0.0033(16) -0.012(2) -0.0003(17)
C6 0.049(2) 0.0323(19) 0.057(3) 0.0084(17) 0.0039(17) 0.0090(17)
C7 0.055(3) 0.052(3) 0.033(3) 0.000 0.011(2) 0.000

loop_
_atom_type_symbol
_atom_type_description
_atom_type_scat_dispersion_real
_atom_type_scat_dispersion_imag
_atom_type_scat_source
C C 0.0033 0.0016 'International Tables Vol C Tables 4.2.6.8 and 6.1.1.4'
H H 0.0000 0.0000 'International Tables Vol C Tables 4.2.6.8 and 6.1.1.4'
O O 0.0106 0.0060 'International Tables Vol C Tables 4.2.6.8 and 6.1.1.4'
F F 0.0171 0.0103 'International Tables Vol C Tables 4.2.6.8 and 6.1.1.4'
S S 0.1246 0.1234 'International Tables Vol C Tables 4.2.6.8 and 6.1.1.4'
Ti Ti 0.2776 0.4457 'International Tables Vol C Tables 4.2.6.8 and 6.1.1.4'

loop_
_geom_angle_atom_site_label_1
_geom_angle_atom_site_label_2
_geom_angle_atom_site_label_3
_geom_angle
_geom_angle_site_symmetry_1
_geom_angle_site_symmetry_3
O1 Ti1 C1 88.25(17) . .
O1 Ti1 C3 138.60(11) . 7_565
C1 Ti1 C3 100.76(14) . 7_565
O1 Ti1 C3 138.60(11) . .
C1 Ti1 C3 100.76(14) . .
C3 Ti1 C3 79.7(2) 7_565 .
O1 Ti1 C2 114.52(13) . 7_565
C1 Ti1 C2 131.91(12) . 7_565
C3 Ti1 C2 34.63(13) 7_565 7_565
C3 Ti1 C2 89.17(15) . 7_565
O1 Ti1 C2 114.52(13) . .
C1 Ti1 C2 131.91(12) . .
C3 Ti1 C2 89.17(15) 7_565 .
C3 Ti1 C2 34.63(13) . .
C2 Ti1 C2 78.2(2) 7_565 .
O1 Ti1 C4 114.78(12) . .
C1 Ti1 C4 75.00(11) . .
C3 Ti1 C4 106.56(16) 7_565 .
C3 Ti1 C4 34.42(14) . .
C2 Ti1 C4 123.42(15) 7_565 .
C2 Ti1 C4 57.16(13) . .
O1 Ti1 C4 114.79(12) . 7_565
C1 Ti1 C4 75.00(11) . 7_565
C3 Ti1 C4 34.42(14) 7_565 7_565
C3 Ti1 C4 106.56(16) . 7_565
C2 Ti1 C4 57.16(13) 7_565 7_565
C2 Ti1 C4 123.42(15) . 7_565
C4 Ti1 C4 120.0(2) . 7_565
O1 Ti1 C6 83.57(12) . 7_565
C1 Ti1 C6 121.41(11) . 7_565
C3 Ti1 C6 57.14(14) 7_565 7_565
C3 Ti1 C6 122.59(15) . 7_565
C2 Ti1 C6 33.90(15) 7_565 7_565
C2 Ti1 C6 103.57(15) . 7_565
C4 Ti1 C6 157.00(15) . 7_565
C4 Ti1 C6 57.23(14) 7_565 7_565
O1 Ti1 C6 83.57(12) . .
C1 Ti1 C6 121.41(11) . .
C3 Ti1 C6 122.59(15) 7_565 .
C3 Ti1 C6 57.14(14) . .
C2 Ti1 C6 103.57(14) 7_565 .
C2 Ti1 C6 33.90(15) . .
C4 Ti1 C6 57.23(14) . .
C4 Ti1 C6 157.00(15) 7_565 .
C6 Ti1 C6 115.1(2) 7_565 .
O1 Ti1 C5 83.25(11) . .
C1 Ti1 C5 86.88(10) . .
C3 Ti1 C5 137.05(16) 7_565 .
C3 Ti1 C5 57.39(15) . .
C2 Ti1 C5 135.06(14) 7_565 .
C2 Ti1 C5 57.07(15) . .
C4 Ti1 C5 34.55(14) . .
C4 Ti1 C5 153.46(16) 7_565 .
C6 Ti1 C5 148.25(14) 7_565 .
C6 Ti1 C5 34.58(14) . .
O1 Ti1 C5 83.25(11) . 7_565
C1 Ti1 C5 86.88(10) . 7_565
C3 Ti1 C5 57.39(15) 7_565 7_565
C3 Ti1 C5 137.05(16) . 7_565
C2 Ti1 C5 57.07(15) 7_565 7_565
C2 Ti1 C5 135.06(14) . 7_565
C4 Ti1 C5 153.46(16) . 7_565
C4 Ti1 C5 34.55(14) 7_565 7_565
C6 Ti1 C5 34.58(14) 7_565 7_565
C6 Ti1 C5 148.25(14) . 7_565
C5 Ti1 C5 165.3(2) . 7_565
O2 S2 O2 120.7(6) . 7_565
O2 S2 O1 111.8(3) . .
O2 S2 O1 111.8(3) 7_565 .
O2 S2 C7 104.4(2) . .
O2 S2 C7 104.4(2) 7_565 .
O1 S2 C7 101.3(2) . .
S2 O1 Ti1 169.4(2) . .
F2 C1 F2 102.8(4) . 7_565
F2 C1 F1 103.3(3) . .
F2 C1 F1 103.3(3) 7_565 .
F2 C1 Ti1 114.2(2) . .
F2 C1 Ti1 114.2(2) 7_565 .
F1 C1 Ti1 117.2(3) . .
C6 C2 C3 108.6(4) . .
C6 C2 Ti1 73.4(2) . .
C3 C2 Ti1 72.6(2) . .
C4 C3 C2 107.6(4) . .
C4 C3 Ti1 73.1(2) . .
C2 C3 Ti1 72.8(2) . .
C3 C4 C5 108.1(3) . .
C3 C4 Ti1 72.4(2) . .
C5 C4 Ti1 72.9(2) . .
C4 C5 C6 107.3(4) . .
C4 C5 Ti1 72.5(2) . .
C6 C5 Ti1 72.7(2) . .
C2 C6 C5 108.3(4) . .
C2 C6 Ti1 72.7(2) . .
C5 C6 Ti1 72.7(2) . .
F4 C7 F4 106.6(5) 7_565 .
F4 C7 F3 108.7(3) 7_565 .
F4 C7 F3 108.7(3) . .
F4 C7 S2 111.3(3) 7_565 .
F4 C7 S2 111.3(3) . .
F3 C7 S2 110.1(4) . .

loop_
_geom_bond_atom_site_label_1
_geom_bond_atom_site_label_2
_geom_bond_distance
_geom_bond_site_symmetry_2
Ti1 O1 1.985(4) .
Ti1 C1 2.222(5) .
Ti1 C3 2.344(4) 7_565
Ti1 C3 2.344(4) .
Ti1 C2 2.348(3) 7_565
Ti1 C2 2.348(3) .
Ti1 C4 2.354(3) .
Ti1 C4 2.354(3) 7_565
Ti1 C6 2.357(4) 7_565
Ti1 C6 2.357(4) .
Ti1 C5 2.358(4) .
Ti1 C5 2.358(4) 7_565
S2 O2 1.397(5) .
S2 O2 1.397(5) 7_565
S2 O1 1.434(4) .
S2 C7 1.814(6) .
F1 C1 1.367(6) .
F2 C1 1.362(4) .
F3 C7 1.317(7) .
F4 C7 1.314(4) .
C1 F2 1.362(4) 7_565
C2 C6 1.372(6) .
C2 C3 1.396(5) .
C3 C4 1.390(6) .
C4 C5 1.399(6) .
C5 C6 1.402(6) .
C7 F4 1.314(4) 7_565
